data_4022127
loop_
_publ_author_name
'Naoki Kise'

_publ_section_title
;
 Density Functional Theory Study of Electroreductive Hydrocoupling
 of \a,\b-Unsaturated Carbonyl Compounds
;
_journal_name_full 'Journal of Organic Chemistry'
_journal_page_first 9203
_journal_page_last 9207
_journal_paper_doi 10.1021/jo061708k
_journal_volume 71
_journal_year 2006
_chemical_formula_moiety 'C18 H14 O4 '
_chemical_formula_sum 'C18 H14 O4'
_chemical_formula_weight 294.31
_space_group_IT_number 14
_symmetry_cell_setting monoclinic
_symmetry_space_group_name_Hall '-P 2yn'
_symmetry_space_group_name_H-M 'P 1 21/n 1'
_audit_creation_date 2006-01-10
_audit_creation_method 'by CrystalStructure v3.5.1'
_cell_angle_alpha 90
_cell_angle_beta 77.96(1)
_cell_angle_gamma 90
_cell_formula_units_Z 4
_cell_length_a 16.219(4)
_cell_length_b 5.434(2)
_cell_length_c 16.399(5)
_cell_measurement_reflns_used 8773
_cell_measurement_temperature 173.1
_cell_measurement_theta_max 27.4
_cell_measurement_theta_min 3.1
_cell_volume 1413.7(7)
_computing_cell_refinement PROCESS-AUTO
_computing_data_collection PROCESS-AUTO
_computing_data_reduction CrystalStructure
_computing_publication_material 'CrystalStructure Ver. 3.5.1'
_computing_structure_refinement CRYSTALS
_computing_structure_solution SIR92
_diffrn_detector_area_resol_mean 10.00
_diffrn_measured_fraction_theta_full 0.9936
_diffrn_measured_fraction_theta_max 0.9950
_diffrn_measurement_device_type 'Rigaku RAXIS-RAPID'
_diffrn_measurement_method \w
_diffrn_radiation_type 'Mo K\a'
_diffrn_radiation_wavelength 0.7107
_diffrn_reflns_av_R_equivalents 0.057
_diffrn_reflns_limit_h_max 21
_diffrn_reflns_limit_h_min -21
_diffrn_reflns_limit_k_max 6
_diffrn_reflns_limit_k_min -7
_diffrn_reflns_limit_l_max 21
_diffrn_reflns_limit_l_min -21
_diffrn_reflns_number 24436
_diffrn_reflns_theta_full 27.50
_diffrn_reflns_theta_max 27.49
_exptl_absorpt_coefficient_mu 0.098
_exptl_absorpt_correction_T_max 0.981
_exptl_absorpt_correction_T_min 0.616
_exptl_absorpt_correction_type multi-scan
_exptl_absorpt_process_details
;
    Higashi, T. (1995). Program for Absorption Correction.
    Rigaku Corporation, Tokyo, Japan.
;
_exptl_crystal_colour colorless
_exptl_crystal_density_diffrn 1.383
_exptl_crystal_density_method 'not measured'
_exptl_crystal_description block
_exptl_crystal_F_000 616.00
_exptl_crystal_size_max 0.40
_exptl_crystal_size_mid 0.20
_exptl_crystal_size_min 0.20
_refine_diff_density_max 0.42
_refine_diff_density_min -0.36
_refine_ls_extinction_coef 64(9)
_refine_ls_extinction_method 'Larson (1970) Crystallographic Computing eq. 22'
_refine_ls_goodness_of_fit_ref 1.000
_refine_ls_hydrogen_treatment refall
_refine_ls_number_parameters 214
_refine_ls_number_reflns 3216
_refine_ls_R_factor_gt 0.0450
_refine_ls_shift/su_max 0.0000
_refine_ls_structure_factor_coef Fsqd
_refine_ls_weighting_details 'w = 1/[0.0001Fo^2^ + 0.9450\s(Fo^2^) + 0.5000]/(4Fo^2^)'
_refine_ls_weighting_scheme calc
_refine_ls_wR_factor_ref 0.0910
_reflns_number_gt 1577
_reflns_number_total 3565
_reflns_threshold_expression F^2^>2.0\s(F^2^)
_cod_data_source_file jo061708ksi20060817_082632.cif
_cod_original_sg_symbol_H-M 'P 21/n'
_cod_original_formula_sum 'C18 H14 O4 '
_cod_database_code 4022127

loop_
_symmetry_equiv_pos_as_xyz
x,y,z
-x,-y,-z
-x+1/2,y+1/2,-z+1/2
x+1/2,-y+1/2,z+1/2

loop_
_atom_site_label
_atom_site_type_symbol
_atom_site_fract_x
_atom_site_fract_y
_atom_site_fract_z
_atom_site_U_iso_or_equiv
_atom_site_adp_type
_atom_site_occupancy
_atom_site_symmetry_multiplicity
_atom_site_calc_flag
O(1) O 0.31879(8) 0.4354(3) 0.66757(9) 0.0680(5) Uani 1.00 1 d
O(2) O 0.45089(7) 0.3522(2) 0.61643(7) 0.0505(4) Uani 1.00 1 d
O(3) O 0.3371(1) -0.3932(3) 0.9290(1) 0.0883(6) Uani 1.00 1 d
O(4) O 0.47308(9) -0.3354(2) 0.90422(8) 0.0606(5) Uani 1.00 1 d
C(1) C 0.3736(1) 0.2834(4) 0.6606(1) 0.0475(6) Uani 1.00 1 d
C(2) C 0.3650(1) 0.0279(4) 0.6942(1) 0.0486(6) Uani 1.00 1 d
C(3) C 0.4438(1) -0.0559(3) 0.7241(1) 0.0416(5) Uani 1.00 1 d
C(4) C 0.5177(1) -0.0188(3) 0.6532(1) 0.0398(5) Uani 1.00 1 d
C(5) C 0.5870(1) -0.1731(4) 0.6352(1) 0.0512(6) Uani 1.00 1 d
C(6) C 0.6537(1) -0.1248(4) 0.5693(1) 0.0547(7) Uani 1.00 1 d
C(7) C 0.6515(1) 0.0822(4) 0.5210(1) 0.0514(6) Uani 1.00 1 d
C(8) C 0.5834(1) 0.2376(4) 0.5365(1) 0.0473(6) Uani 1.00 1 d
C(9) C 0.5178(1) 0.1835(3) 0.6024(1) 0.0408(5) Uani 1.00 1 d
C(10) C 0.3933(1) -0.2511(4) 0.9061(1) 0.0587(7) Uani 1.00 1 d
C(11) C 0.3847(1) 0.0083(4) 0.8796(1) 0.0529(6) Uani 1.00 1 d
C(12) C 0.4546(1) 0.0799(3) 0.8049(1) 0.0424(5) Uani 1.00 1 d
C(13) C 0.5375(1) 0.0231(4) 0.8279(1) 0.0431(6) Uani 1.00 1 d
C(14) C 0.6099(1) 0.1612(4) 0.8025(1) 0.0538(6) Uani 1.00 1 d
C(15) C 0.6843(1) 0.0961(4) 0.8250(1) 0.0649(8) Uani 1.00 1 d
C(16) C 0.6877(1) -0.1097(4) 0.8737(1) 0.0665(8) Uani 1.00 1 d
C(17) C 0.6170(1) -0.2493(4) 0.9006(1) 0.0585(7) Uani 1.00 1 d
C(18) C 0.5432(1) -0.1807(4) 0.8775(1) 0.0481(6) Uani 1.00 1 d
H(1) H 0.3561(1) -0.0795(4) 0.6512(1) 0.059(1) Uiso 1.00 1 c
H(2) H 0.3179(1) 0.0202(4) 0.7396(1) 0.058(1) Uiso 1.00 1 c
H(3) H 0.4393(1) -0.2266(3) 0.7368(1) 0.049(1) Uiso 1.00 1 c
H(4) H 0.5891(1) -0.3131(4) 0.6694(1) 0.062(1) Uiso 1.00 1 c
H(5) H 0.7003(1) -0.2341(4) 0.5563(1) 0.066(1) Uiso 1.00 1 c
H(6) H 0.6981(1) 0.1185(4) 0.4770(1) 0.061(1) Uiso 1.00 1 c
H(7) H 0.5812(1) 0.3781(4) 0.5026(1) 0.057(1) Uiso 1.00 1 c
H(8) H 0.3313(1) 0.0271(4) 0.8652(1) 0.063(1) Uiso 1.00 1 c
H(9) H 0.3880(1) 0.1140(4) 0.9250(1) 0.063(1) Uiso 1.00 1 c
H(10) H 0.4516(1) 0.2515(3) 0.7950(1) 0.050(1) Uiso 1.00 1 c
H(11) H 0.6079(1) 0.3025(4) 0.7689(1) 0.066(1) Uiso 1.00 1 c
H(12) H 0.7336(1) 0.1929(4) 0.8076(1) 0.080(1) Uiso 1.00 1 c
H(13) H 0.7393(1) -0.1562(4) 0.8880(1) 0.083(1) Uiso 1.00 1 c
H(14) H 0.6182(1) -0.3891(4) 0.9352(1) 0.072(1) Uiso 1.00 1 c

loop_
_atom_site_aniso_label
_atom_site_aniso_U_11
_atom_site_aniso_U_22
_atom_site_aniso_U_33
_atom_site_aniso_U_12
_atom_site_aniso_U_13
_atom_site_aniso_U_23
O(1) 0.0503(9) 0.069(1) 0.082(1) 0.0169(8) -0.0086(8) 0.0025(9)
O(2) 0.0438(8) 0.0520(8) 0.0529(8) 0.0048(7) -0.0039(6) 0.0120(7)
O(3) 0.074(1) 0.085(1) 0.096(1) -0.020(1) 0.0076(9) 0.028(1)
O(4) 0.069(1) 0.0551(9) 0.0564(9) -0.0012(8) -0.0105(7) 0.0135(7)
C(1) 0.044(1) 0.056(1) 0.043(1) 0.001(1) -0.0098(9) 0.002(1)
C(2) 0.045(1) 0.060(1) 0.041(1) -0.007(1) -0.0089(9) 0.002(1)
C(3) 0.049(1) 0.041(1) 0.035(1) -0.0007(9) -0.0084(8) 0.0031(9)
C(4) 0.045(1) 0.044(1) 0.032(1) 0.0023(9) -0.0107(8) 0.0007(9)
C(5) 0.058(1) 0.053(1) 0.045(1) 0.009(1) -0.015(1) 0.003(1)
C(6) 0.049(1) 0.069(2) 0.046(1) 0.016(1) -0.010(1) -0.008(1)
C(7) 0.045(1) 0.070(1) 0.038(1) -0.000(1) -0.0057(9) -0.000(1)
C(8) 0.046(1) 0.059(1) 0.037(1) 0.001(1) -0.0070(9) 0.007(1)
C(9) 0.038(1) 0.047(1) 0.039(1) 0.005(1) -0.0123(8) 0.0002(9)
C(10) 0.066(1) 0.062(2) 0.042(1) -0.003(1) 0.001(1) 0.007(1)
C(11) 0.059(1) 0.057(1) 0.039(1) 0.003(1) -0.0039(9) -0.003(1)
C(12) 0.051(1) 0.041(1) 0.033(1) -0.0009(9) -0.0058(9) 0.0024(9)
C(13) 0.054(1) 0.047(1) 0.032(1) 0.001(1) -0.0152(9) -0.0002(9)
C(14) 0.058(1) 0.057(1) 0.049(1) -0.010(1) -0.019(1) 0.007(1)
C(15) 0.058(1) 0.076(2) 0.065(1) -0.011(1) -0.024(1) 0.001(1)
C(16) 0.064(2) 0.076(2) 0.067(1) 0.007(1) -0.030(1) -0.003(1)
C(17) 0.073(1) 0.057(1) 0.050(1) 0.007(1) -0.025(1) 0.002(1)
C(18) 0.056(1) 0.051(1) 0.036(1) -0.004(1) -0.0082(9) -0.000(1)

loop_
_atom_type_symbol
_atom_type_description
_atom_type_scat_dispersion_real
_atom_type_scat_dispersion_imag
_atom_type_scat_source
C C 0.003 0.002
;
International Tables for Crystallography
(1992, Vol. C, Tables 4.2.6.8 and 6.1.1.4)
;
H H 0.000 0.000
;
International Tables for Crystallography
(1992, Vol. C, Table 6.1.1.4)
;
O O 0.011 0.006
;
International Tables for Crystallography
(1992, Vol. C, Tables 4.2.6.8 and 6.1.1.4)
;

loop_
_geom_angle_atom_site_label_1
_geom_angle_atom_site_label_2
_geom_angle_atom_site_label_3
_geom_angle
_geom_angle_publ_flag
C(1) O(2) C(9) 120.2(1) yes
C(10) O(4) C(18) 120.4(2) yes
C(2) C(1) O(1) 126.5(2) yes
C(2) C(1) O(2) 117.2(2) yes
O(1) C(1) O(2) 116.3(2) yes
C(3) C(2) H(1) 108.7(2) no
C(3) C(2) H(2) 109.0(2) no
C(3) C(2) C(1) 112.1(2) yes
H(1) C(2) H(2) 109.5(2) no
H(1) C(2) C(1) 108.4(2) no
H(2) C(2) C(1) 109.2(2) no
C(4) C(3) C(12) 112.5(1) yes
C(4) C(3) H(3) 108.3(2) no
C(4) C(3) C(2) 107.3(1) yes
C(12) C(3) H(3) 107.1(2) no
C(12) C(3) C(2) 112.4(1) yes
H(3) C(3) C(2) 109.2(2) no
C(5) C(4) C(9) 117.1(1) yes
C(5) C(4) C(3) 124.5(2) yes
C(9) C(4) C(3) 118.4(2) yes
C(6) C(5) H(4) 119.6(2) no
C(6) C(5) C(4) 121.3(2) yes
H(4) C(5) C(4) 119.1(2) no
C(7) C(6) H(5) 119.7(2) no
C(7) C(6) C(5) 119.5(2) yes
H(5) C(6) C(5) 120.8(2) no
C(8) C(7) H(6) 119.7(2) no
C(8) C(7) C(6) 120.8(2) yes
H(6) C(7) C(6) 119.5(2) no
C(9) C(8) H(7) 120.8(2) no
C(9) C(8) C(7) 118.3(2) yes
H(7) C(8) C(7) 120.9(2) no
O(2) C(9) C(4) 121.2(1) yes
O(2) C(9) C(8) 115.7(2) yes
C(4) C(9) C(8) 123.1(2) yes
C(11) C(10) O(3) 126.3(2) yes
C(11) C(10) O(4) 117.2(2) yes
O(3) C(10) O(4) 116.6(2) yes
C(12) C(11) H(8) 109.5(2) no
C(12) C(11) H(9) 108.6(2) no
C(12) C(11) C(10) 111.9(2) yes
H(8) C(11) H(9) 109.5(2) no
H(8) C(11) C(10) 108.7(2) no
H(9) C(11) C(10) 108.7(2) no
C(13) C(12) H(10) 109.0(2) no
C(13) C(12) C(3) 112.4(1) yes
C(13) C(12) C(11) 107.4(1) yes
H(10) C(12) C(3) 107.4(2) no
H(10) C(12) C(11) 109.3(2) no
C(3) C(12) C(11) 111.3(1) yes
C(14) C(13) C(18) 117.0(2) yes
C(14) C(13) C(12) 124.2(2) yes
C(18) C(13) C(12) 118.9(2) yes
C(15) C(14) H(11) 120.0(2) no
C(15) C(14) C(13) 121.0(2) yes
H(11) C(14) C(13) 119.0(2) no
C(16) C(15) H(12) 119.3(3) no
C(16) C(15) C(14) 120.3(2) yes
H(12) C(15) C(14) 120.4(3) no
C(17) C(16) H(13) 119.6(3) no
C(17) C(16) C(15) 120.3(2) yes
H(13) C(16) C(15) 120.1(3) no
C(18) C(17) H(14) 120.5(2) no
C(18) C(17) C(16) 118.5(2) yes
H(14) C(17) C(16) 121.0(3) no
O(4) C(18) C(13) 120.7(2) yes
O(4) C(18) C(17) 116.3(2) yes
C(13) C(18) C(17) 123.0(2) yes

loop_
_geom_bond_atom_site_label_1
_geom_bond_atom_site_label_2
_geom_bond_distance
_geom_bond_publ_flag
O(1) C(1) 1.201(2) yes
O(2) C(1) 1.363(2) yes
O(2) C(9) 1.402(2) yes
O(3) C(10) 1.195(3) yes
O(4) C(10) 1.367(3) yes
O(4) C(18) 1.409(2) yes
C(1) C(2) 1.490(3) yes
C(2) C(3) 1.531(3) yes
C(2) H(1) 0.950(3) no
C(2) H(2) 0.950(2) no
C(3) C(4) 1.500(2) yes
C(3) C(12) 1.558(2) yes
C(3) H(3) 0.950(3) no
C(4) C(5) 1.383(3) yes
C(4) C(9) 1.380(3) yes
C(5) C(6) 1.385(2) yes
C(5) H(4) 0.950(3) no
C(6) C(7) 1.380(3) yes
C(6) H(5) 0.950(3) no
C(7) C(8) 1.372(3) yes
C(7) H(6) 0.950(2) no
C(8) C(9) 1.380(2) yes
C(8) H(7) 0.950(3) no
C(10) C(11) 1.490(3) yes
C(11) C(12) 1.536(2) yes
C(11) H(8) 0.950(3) no
C(11) H(9) 0.950(3) no
C(12) C(13) 1.502(3) yes
C(12) H(10) 0.950(3) no
C(13) C(14) 1.382(3) yes
C(13) C(18) 1.389(3) yes
C(14) C(15) 1.380(3) yes
C(14) H(11) 0.950(3) no
C(15) C(16) 1.381(3) yes
C(15) H(12) 0.950(3) no
C(16) C(17) 1.369(3) yes
C(16) H(13) 0.950(3) no
C(17) C(18) 1.379(3) yes
C(17) H(14) 0.950(3) no

loop_
_geom_contact_atom_site_label_1
_geom_contact_atom_site_label_2
_geom_contact_distance
_geom_contact_publ_flag
_geom_contact_site_symmetry_2
O(1) O(2) 2.179(2) yes 55501
O(1) C(2) 2.407(2) yes 55501
O(1) C(2) 3.355(2) yes 56501
O(1) C(3) 3.590(2) yes 55501
O(1) C(9) 3.463(2) yes 55501
O(1) H(1) 2.864(2) no 55501
O(1) H(1) 2.706(2) no 56501
O(1) H(2) 2.546(2) no 55501
O(1) H(2) 3.389(2) no 56501
O(1) H(3) 3.067(2) no 56501
O(1) H(10) 3.447(2) no 55501
O(2) O(1) 2.179(2) yes 55501
O(2) C(2) 2.436(2) yes 55501
O(2) C(3) 2.823(2) yes 55501
O(2) C(4) 2.424(2) yes 55501
O(2) C(5) 3.450(2) yes 56501
O(2) C(8) 2.355(2) yes 55501
O(2) C(12) 3.439(2) yes 55501
O(2) H(1) 2.798(2) no 55501
O(2) H(1) 3.444(2) no 56501
O(2) H(2) 3.190(2) no 55501
O(2) H(3) 3.002(2) no 56501
O(2) H(4) 3.146(2) no 56501
O(2) H(7) 2.515(2) no 55501
O(2) H(10) 2.981(2) no 55501
O(3) O(4) 2.181(2) yes 55501
O(3) C(11) 3.401(3) yes 54501
O(3) C(11) 2.398(2) yes 55501
O(3) C(12) 3.573(2) yes 55501
O(3) C(18) 3.471(2) yes 55501
O(3) H(3) 3.365(2) no 55501
O(3) H(8) 3.327(3) no 54501
O(3) H(8) 2.522(3) no 55501
O(3) H(9) 2.799(3) no 54501
O(3) H(9) 2.874(3) no 55501
O(3) H(10) 3.210(2) no 54501
O(4) O(3) 2.181(2) yes 55501
O(4) C(3) 3.441(2) yes 55501
O(4) C(11) 2.439(2) yes 55501
O(4) C(12) 2.835(2) yes 55501
O(4) C(13) 2.431(2) yes 55501
O(4) C(17) 2.369(3) yes 55501
O(4) H(3) 2.970(2) no 55501
O(4) H(8) 3.192(2) no 55501
O(4) H(9) 3.283(2) no 54501
O(4) H(9) 2.791(2) no 55501
O(4) H(10) 2.938(2) no 54501
O(4) H(11) 3.400(2) no 54501
O(4) H(14) 2.526(3) no 55501
C(1) C(3) 2.506(3) yes 55501
C(1) C(4) 2.839(3) yes 55501
C(1) C(8) 3.590(2) yes 55501
C(1) C(9) 2.397(2) yes 55501
C(1) C(12) 3.139(3) yes 55501
C(1) H(1) 2.003(3) no 55501
C(1) H(1) 3.480(3) no 56501
C(1) H(2) 2.013(3) no 55501
C(1) H(3) 3.307(3) no 55501
C(1) H(3) 3.216(3) no 56501
C(1) H(8) 3.564(3) no 55501
C(1) H(10) 2.766(3) no 55501
C(2) O(1) 3.355(2) yes 54501
C(2) O(1) 2.407(2) yes 55501
C(2) O(2) 2.436(2) yes 55501
C(2) C(4) 2.441(2) yes 55501
C(2) C(9) 2.751(2) yes 55501
C(2) C(11) 3.125(3) yes 55501
C(2) C(12) 2.567(3) yes 55501
C(2) H(3) 2.050(3) no 55501
C(2) H(8) 2.742(3) no 55501
C(2) H(10) 2.674(3) no 55501
C(3) O(1) 3.590(2) yes 55501
C(3) O(2) 2.823(2) yes 55501
C(3) O(4) 3.441(2) yes 55501
C(3) C(1) 2.506(3) yes 55501
C(3) C(5) 2.552(2) yes 55501
C(3) C(9) 2.474(2) yes 55501
C(3) C(10) 3.110(3) yes 55501
C(3) C(11) 2.554(2) yes 55501
C(3) C(12) 1.558(2) yes 55501
C(3) C(13) 2.543(3) yes 55501
C(3) C(14) 3.427(3) yes 55501
C(3) C(18) 3.328(3) yes 55501
C(3) H(1) 2.045(3) no 55501
C(3) H(2) 2.047(3) no 55501
C(3) H(4) 2.725(2) no 55501
C(3) H(8) 2.668(2) no 55501
C(3) H(9) 3.358(2) no 55501
C(3) H(10) 2.054(3) no 55501
C(3) H(11) 3.497(3) no 55501
C(4) O(2) 2.424(2) yes 55501
C(4) C(1) 2.839(3) yes 55501
C(4) C(2) 2.441(2) yes 55501
C(4) C(6) 2.413(2) yes 55501
C(4) C(7) 2.783(2) yes 55501
C(4) C(8) 2.426(2) yes 55501
C(4) C(12) 2.542(2) yes 55501
C(4) C(13) 2.957(2) yes 55501
C(4) C(14) 3.273(3) yes 55501
C(4) H(1) 2.649(3) no 55501
C(4) H(2) 3.262(2) no 55501
C(4) H(3) 2.011(2) no 55501
C(4) H(4) 2.023(3) no 55501
C(4) H(5) 3.271(2) no 55501
C(4) H(7) 3.279(2) no 55501
C(4) H(10) 2.770(2) no 55501
C(4) H(11) 3.153(3) no 55501
C(5) O(2) 3.450(2) yes 54501
C(5) C(3) 2.552(2) yes 55501
C(5) C(7) 2.389(3) yes 55501
C(5) C(8) 3.594(3) yes 54501
C(5) C(8) 2.764(3) yes 55501
C(5) C(9) 2.358(3) yes 55501
C(5) C(12) 3.429(2) yes 55501
C(5) C(13) 3.272(2) yes 55501
C(5) C(14) 3.376(3) yes 55501
C(5) H(3) 2.634(2) no 55501
C(5) H(5) 2.042(2) no 55501
C(5) H(6) 3.245(2) no 55501
C(5) H(7) 3.282(3) no 54501
C(5) H(11) 3.451(3) no 55501
C(6) C(4) 2.413(2) yes 55501
C(6) C(8) 2.392(3) yes 55501
C(6) C(9) 2.732(3) yes 55501
C(6) H(4) 2.031(3) no 55501
C(6) H(6) 2.025(3) no 55501
C(6) H(7) 3.227(3) no 54501
C(6) H(7) 3.254(3) no 55501
C(7) C(4) 2.783(2) yes 55501
C(7) C(5) 2.389(3) yes 55501
C(7) C(9) 2.362(2) yes 55501
C(7) H(4) 3.245(3) no 55501
C(7) H(5) 2.027(3) no 55501
C(7) H(7) 2.030(3) no 55501
C(8) O(2) 2.355(2) yes 55501
C(8) C(1) 3.590(2) yes 55501
C(8) C(4) 2.426(2) yes 55501
C(8) C(5) 2.764(3) yes 55501
C(8) C(5) 3.594(3) yes 56501
C(8) C(6) 2.392(3) yes 55501
C(8) H(4) 3.287(3) no 56501
C(8) H(5) 3.245(3) no 55501
C(8) H(5) 3.494(3) no 56501
C(8) H(6) 2.019(2) no 55501
C(9) O(1) 3.463(2) yes 55501
C(9) C(1) 2.397(2) yes 55501
C(9) C(2) 2.751(2) yes 55501
C(9) C(3) 2.474(2) yes 55501
C(9) C(5) 2.358(3) yes 55501
C(9) C(6) 2.732(3) yes 55501
C(9) C(7) 2.362(2) yes 55501
C(9) C(12) 3.314(2) yes 55501
C(9) H(1) 2.947(2) no 55501
C(9) H(3) 3.206(2) no 55501
C(9) H(4) 3.218(3) no 55501
C(9) H(4) 3.250(3) no 56501
C(9) H(6) 3.224(2) no 55501
C(9) H(7) 2.037(2) no 55501
C(9) H(10) 3.139(2) no 55501
C(9) H(11) 3.417(3) no 55501
C(10) C(3) 3.110(3) yes 55501
C(10) C(12) 2.507(3) yes 55501
C(10) C(13) 2.843(3) yes 55501
C(10) C(18) 2.409(3) yes 55501
C(10) H(2) 3.538(3) no 55501
C(10) H(3) 2.723(2) no 55501
C(10) H(8) 2.007(3) no 55501
C(10) H(9) 3.464(3) no 54501
C(10) H(9) 2.007(3) no 55501
C(10) H(10) 3.286(3) no 54501
C(10) H(10) 3.310(3) no 55501
C(11) O(3) 2.398(2) yes 55501
C(11) O(3) 3.401(3) yes 56501
C(11) O(4) 2.439(2) yes 55501
C(11) C(2) 3.125(3) yes 55501
C(11) C(3) 2.554(2) yes 55501
C(11) C(13) 2.448(3) yes 55501
C(11) C(18) 2.762(3) yes 55501
C(11) H(2) 2.737(3) no 55501
C(11) H(3) 2.653(2) no 55501
C(11) H(10) 2.055(2) no 55501
C(12) O(2) 3.439(2) yes 55501
C(12) O(3) 3.573(2) yes 55501
C(12) O(4) 2.835(2) yes 55501
C(12) C(1) 3.139(3) yes 55501
C(12) C(2) 2.567(3) yes 55501
C(12) C(3) 1.558(2) yes 55501
C(12) C(4) 2.542(2) yes 55501
C(12) C(5) 3.429(2) yes 55501
C(12) C(9) 3.314(2) yes 55501
C(12) C(10) 2.507(3) yes 55501
C(12) C(14) 2.549(3) yes 55501
C(12) C(18) 2.490(3) yes 55501
C(12) H(1) 3.368(3) no 55501
C(12) H(2) 2.677(3) no 55501
C(12) H(3) 2.050(3) no 55501
C(12) H(4) 3.498(2) no 55501
C(12) H(8) 2.057(2) no 55501
C(12) H(9) 2.047(2) no 55501
C(12) H(11) 2.717(3) no 55501
C(13) O(4) 2.431(2) yes 55501
C(13) C(3) 2.543(3) yes 55501
C(13) C(4) 2.957(2) yes 55501
C(13) C(5) 3.272(2) yes 55501
C(13) C(10) 2.843(3) yes 55501
C(13) C(11) 2.448(3) yes 55501
C(13) C(15) 2.404(3) yes 55501
C(13) C(16) 2.789(3) yes 55501
C(13) C(17) 2.432(3) yes 55501
C(13) H(3) 2.758(3) no 55501
C(13) H(4) 3.144(2) no 55501
C(13) H(8) 3.272(3) no 55501
C(13) H(9) 2.656(2) no 55501
C(13) H(10) 2.022(3) no 55501
C(13) H(11) 2.021(3) no 55501
C(13) H(12) 3.261(3) no 55501
C(13) H(14) 3.284(3) no 55501
C(14) C(3) 3.427(3) yes 55501
C(14) C(4) 3.273(3) yes 55501
C(14) C(5) 3.376(3) yes 55501
C(14) C(12) 2.549(3) yes 55501
C(14) C(16) 2.394(3) yes 55501
C(14) C(17) 2.767(3) yes 55501
C(14) C(17) 3.597(3) yes 56501
C(14) C(18) 2.362(3) yes 55501
C(14) H(4) 3.440(3) no 55501
C(14) H(10) 2.641(3) no 55501
C(14) H(12) 2.033(3) no 55501
C(14) H(13) 3.252(3) no 55501
C(14) H(14) 3.293(3) no 56501
C(15) C(13) 2.404(3) yes 55501
C(15) C(17) 2.385(3) yes 55501
C(15) C(18) 2.724(3) yes 55501
C(15) H(11) 2.029(3) no 55501
C(15) H(13) 2.031(3) no 55501
C(15) H(14) 3.249(3) no 55501
C(15) H(14) 3.381(3) no 56501
C(16) C(13) 2.789(3) yes 55501
C(16) C(14) 2.394(3) yes 55501
C(16) C(18) 2.362(3) yes 55501
C(16) H(11) 3.251(3) no 55501
C(16) H(12) 2.024(3) no 55501
C(16) H(14) 2.029(3) no 55501
C(17) O(4) 2.369(3) yes 55501
C(17) C(13) 2.432(3) yes 55501
C(17) C(14) 3.597(3) yes 54501
C(17) C(14) 2.767(3) yes 55501
C(17) C(15) 2.385(3) yes 55501
C(17) H(11) 3.280(3) no 54501
C(17) H(12) 3.237(3) no 55501
C(17) H(13) 2.016(3) no 55501
C(18) O(3) 3.471(2) yes 55501
C(18) C(3) 3.328(3) yes 55501
C(18) C(10) 2.409(3) yes 55501
C(18) C(11) 2.762(3) yes 55501
C(18) C(12) 2.490(3) yes 55501
C(18) C(14) 2.362(3) yes 55501
C(18) C(15) 2.724(3) yes 55501
C(18) C(16) 2.362(3) yes 55501
C(18) H(3) 3.139(3) no 55501
C(18) H(4) 3.414(3) no 55501
C(18) H(9) 2.949(3) no 55501
C(18) H(10) 3.224(3) no 55501
C(18) H(11) 3.373(3) no 54501
C(18) H(11) 3.223(3) no 55501
C(18) H(13) 3.223(3) no 55501
C(18) H(14) 2.034(3) no 55501
H(1) O(1) 2.706(2) no 54501
H(1) O(1) 2.864(2) no 55501
H(1) O(2) 3.444(2) no 54501
H(1) O(2) 2.798(2) no 55501
H(1) C(1) 3.480(3) no 54501
H(1) C(1) 2.003(3) no 55501
H(1) C(3) 2.045(3) no 55501
H(1) C(4) 2.649(3) no 55501
H(1) C(9) 2.947(2) no 55501
H(1) C(12) 3.368(3) no 55501
H(2) O(1) 3.389(2) no 54501
H(2) O(1) 2.546(2) no 55501
H(2) O(2) 3.190(2) no 55501
H(2) C(1) 2.013(3) no 55501
H(2) C(3) 2.047(3) no 55501
H(2) C(4) 3.262(2) no 55501
H(2) C(10) 3.538(3) no 55501
H(2) C(11) 2.737(3) no 55501
H(2) C(12) 2.677(3) no 55501
H(3) O(1) 3.067(2) no 54501
H(3) O(2) 3.002(2) no 54501
H(3) O(3) 3.365(2) no 55501
H(3) O(4) 2.970(2) no 55501
H(3) C(1) 3.216(3) no 54501
H(3) C(1) 3.307(3) no 55501
H(3) C(2) 2.050(3) no 55501
H(3) C(4) 2.011(2) no 55501
H(3) C(5) 2.634(2) no 55501
H(3) C(9) 3.206(2) no 55501
H(3) C(10) 2.723(2) no 55501
H(3) C(11) 2.653(2) no 55501
H(3) C(12) 2.050(3) no 55501
H(3) C(13) 2.758(3) no 55501
H(3) C(18) 3.139(3) no 55501
H(4) O(2) 3.146(2) no 54501
H(4) C(3) 2.725(2) no 55501
H(4) C(4) 2.023(3) no 55501
H(4) C(6) 2.031(3) no 55501
H(4) C(7) 3.245(3) no 55501
H(4) C(8) 3.287(3) no 54501
H(4) C(9) 3.250(3) no 54501
H(4) C(9) 3.218(3) no 55501
H(4) C(12) 3.498(2) no 55501
H(4) C(13) 3.144(2) no 55501
H(4) C(14) 3.440(3) no 55501
H(4) C(18) 3.414(3) no 55501
H(5) C(4) 3.271(2) no 55501
H(5) C(5) 2.042(2) no 55501
H(5) C(7) 2.027(3) no 55501
H(5) C(8) 3.494(3) no 54501
H(5) C(8) 3.245(3) no 55501
H(6) C(5) 3.245(2) no 55501
H(6) C(6) 2.025(3) no 55501
H(6) C(8) 2.019(2) no 55501
H(6) C(9) 3.224(2) no 55501
H(7) O(2) 2.515(2) no 55501
H(7) C(4) 3.279(2) no 55501
H(7) C(5) 3.282(3) no 56501
H(7) C(6) 3.254(3) no 55501
H(7) C(6) 3.227(3) no 56501
H(7) C(7) 2.030(3) no 55501
H(7) C(9) 2.037(2) no 55501
H(8) O(3) 2.522(3) no 55501
H(8) O(3) 3.327(3) no 56501
H(8) O(4) 3.192(2) no 55501
H(8) C(1) 3.564(3) no 55501
H(8) C(2) 2.742(3) no 55501
H(8) C(3) 2.668(2) no 55501
H(8) C(10) 2.007(3) no 55501
H(8) C(12) 2.057(2) no 55501
H(8) C(13) 3.272(3) no 55501
H(9) O(3) 2.874(3) no 55501
H(9) O(3) 2.799(3) no 56501
H(9) O(4) 2.791(2) no 55501
H(9) O(4) 3.283(2) no 56501
H(9) C(3) 3.358(2) no 55501
H(9) C(10) 2.007(3) no 55501
H(9) C(10) 3.464(3) no 56501
H(9) C(12) 2.047(2) no 55501
H(9) C(13) 2.656(2) no 55501
H(9) C(18) 2.949(3) no 55501
H(10) O(1) 3.447(2) no 55501
H(10) O(2) 2.981(2) no 55501
H(10) O(3) 3.210(2) no 56501
H(10) O(4) 2.938(2) no 56501
H(10) C(1) 2.766(3) no 55501
H(10) C(2) 2.674(3) no 55501
H(10) C(3) 2.054(3) no 55501
H(10) C(4) 2.770(2) no 55501
H(10) C(9) 3.139(2) no 55501
H(10) C(10) 3.310(3) no 55501
H(10) C(10) 3.286(3) no 56501
H(10) C(11) 2.055(2) no 55501
H(10) C(13) 2.022(3) no 55501
H(10) C(14) 2.641(3) no 55501
H(10) C(18) 3.224(3) no 55501
H(11) O(4) 3.400(2) no 56501
H(11) C(3) 3.497(3) no 55501
H(11) C(4) 3.153(3) no 55501
H(11) C(5) 3.451(3) no 55501
H(11) C(9) 3.417(3) no 55501
H(11) C(12) 2.717(3) no 55501
H(11) C(13) 2.021(3) no 55501
H(11) C(15) 2.029(3) no 55501
H(11) C(16) 3.251(3) no 55501
H(11) C(17) 3.280(3) no 56501
H(11) C(18) 3.223(3) no 55501
H(11) C(18) 3.373(3) no 56501
H(12) C(13) 3.261(3) no 55501
H(12) C(14) 2.033(3) no 55501
H(12) C(16) 2.024(3) no 55501
H(12) C(17) 3.237(3) no 55501
H(13) C(14) 3.252(3) no 55501
H(13) C(15) 2.031(3) no 55501
H(13) C(17) 2.016(3) no 55501
H(13) C(18) 3.223(3) no 55501
H(14) O(4) 2.526(3) no 55501
H(14) C(13) 3.284(3) no 55501
H(14) C(14) 3.293(3) no 54501
H(14) C(15) 3.381(3) no 54501
H(14) C(15) 3.249(3) no 55501
H(14) C(16) 2.029(3) no 55501
H(14) C(18) 2.034(3) no 55501

loop_
_geom_torsion_atom_site_label_1
_geom_torsion_atom_site_label_2
_geom_torsion_atom_site_label_3
_geom_torsion_atom_site_label_4
_geom_torsion
_geom_torsion_publ_flag
C(9) O(2) C(1) O(1) -177.5(2) yes
C(9) O(2) C(1) C(2) 1.6(2) yes
C(1) O(2) C(9) C(4) -22.1(2) yes
C(1) O(2) C(9) C(8) 159.6(2) yes
C(18) O(4) C(10) O(3) 179.6(2) yes
C(18) O(4) C(10) C(11) -0.6(2) yes
C(10) O(4) C(18) C(13) -21.3(2) yes
C(10) O(4) C(18) C(17) 161.0(2) yes
O(1) C(1) C(2) C(3) -143.8(2) yes
O(1) C(1) C(2) H(1) 96.2(3) no
O(1) C(1) C(2) H(2) -23.0(3) no
O(2) C(1) C(2) C(3) 37.2(2) yes
O(2) C(1) C(2) H(1) -82.8(2) no
O(2) C(1) C(2) H(2) 158.0(2) no
C(1) C(2) C(3) C(4) -53.8(2) yes
C(1) C(2) C(3) C(12) 70.3(2) yes
C(1) C(2) C(3) H(3) -171.0(2) no
H(1) C(2) C(3) C(4) 65.9(2) no
H(1) C(2) C(3) C(12) -169.9(2) no
H(1) C(2) C(3) H(3) -51.2(2) no
H(2) C(2) C(3) C(4) -174.8(2) no
H(2) C(2) C(3) C(12) -50.7(2) no
H(2) C(2) C(3) H(3) 68.0(3) no
C(2) C(3) C(4) C(5) -144.2(2) yes
C(2) C(3) C(4) C(9) 36.3(2) yes
C(12) C(3) C(4) C(5) 91.6(2) yes
C(12) C(3) C(4) C(9) -87.8(2) yes
H(3) C(3) C(4) C(5) -26.5(3) no
H(3) C(3) C(4) C(9) 154.0(2) no
C(2) C(3) C(12) C(11) 67.2(2) yes
C(2) C(3) C(12) C(13) -172.3(1) yes
C(2) C(3) C(12) H(10) -52.4(2) no
C(4) C(3) C(12) C(11) -171.6(2) yes
C(4) C(3) C(12) C(13) -51.1(2) yes
C(4) C(3) C(12) H(10) 68.8(2) no
H(3) C(3) C(12) C(11) -52.7(2) no
H(3) C(3) C(12) C(13) 67.8(2) no
H(3) C(3) C(12) H(10) -172.3(2) no
C(3) C(4) C(5) C(6) -178.9(2) yes
C(3) C(4) C(5) H(4) -0.1(3) no
C(9) C(4) C(5) C(6) 0.5(3) yes
C(9) C(4) C(5) H(4) 179.4(2) no
C(3) C(4) C(9) O(2) 0.4(3) yes
C(3) C(4) C(9) C(8) 178.6(2) yes
C(5) C(4) C(9) O(2) -179.1(2) yes
C(5) C(4) C(9) C(8) -0.9(3) yes
C(4) C(5) C(6) C(7) 0.5(3) yes
C(4) C(5) C(6) H(5) -178.2(3) no
H(4) C(5) C(6) C(7) -178.3(2) no
H(4) C(5) C(6) H(5) 2.9(4) no
C(5) C(6) C(7) C(8) -1.3(3) yes
C(5) C(6) C(7) H(6) 177.8(2) no
H(5) C(6) C(7) C(8) 177.5(3) no
H(5) C(6) C(7) H(6) -3.4(4) no
C(6) C(7) C(8) C(9) 0.9(3) yes
C(6) C(7) C(8) H(7) -178.6(2) no
H(6) C(7) C(8) C(9) -178.2(2) no
H(6) C(7) C(8) H(7) 2.3(4) no
C(7) C(8) C(9) O(2) 178.5(2) yes
C(7) C(8) C(9) C(4) 0.2(3) yes
H(7) C(8) C(9) O(2) -2.0(3) no
H(7) C(8) C(9) C(4) 179.7(2) no
O(3) C(10) C(11) C(12) -141.2(2) yes
O(3) C(10) C(11) H(8) -20.2(3) no
O(3) C(10) C(11) H(9) 98.9(3) no
O(4) C(10) C(11) C(12) 39.1(3) yes
O(4) C(10) C(11) H(8) 160.1(2) no
O(4) C(10) C(11) H(9) -80.9(2) no
C(10) C(11) C(12) C(3) 69.5(2) yes
C(10) C(11) C(12) C(13) -53.9(2) yes
C(10) C(11) C(12) H(10) -172.0(2) no
H(8) C(11) C(12) C(3) -51.0(3) no
H(8) C(11) C(12) C(13) -174.4(2) no
H(8) C(11) C(12) H(10) 67.5(3) no
H(9) C(11) C(12) C(3) -170.5(2) no
H(9) C(11) C(12) C(13) 66.1(2) no
H(9) C(11) C(12) H(10) -52.0(3) no
C(3) C(12) C(13) C(14) 92.0(2) yes
C(3) C(12) C(13) C(18) -87.8(2) yes
C(11) C(12) C(13) C(14) -145.3(2) yes
C(11) C(12) C(13) C(18) 34.9(2) yes
H(10) C(12) C(13) C(14) -27.0(3) no
H(10) C(12) C(13) C(18) 153.2(2) no
C(12) C(13) C(14) C(15) -179.0(2) yes
C(12) C(13) C(14) H(11) 0.6(3) no
C(18) C(13) C(14) C(15) 0.8(3) yes
C(18) C(13) C(14) H(11) -179.6(2) no
C(12) C(13) C(18) O(4) 1.5(2) yes
C(12) C(13) C(18) C(17) 179.0(2) yes
C(14) C(13) C(18) O(4) -178.3(2) yes
C(14) C(13) C(18) C(17) -0.8(3) yes
C(13) C(14) C(15) C(16) -0.1(3) yes
C(13) C(14) C(15) H(12) -179.6(2) no
H(11) C(14) C(15) C(16) -179.7(2) no
H(11) C(14) C(15) H(12) 0.8(4) no
C(14) C(15) C(16) C(17) -0.6(3) yes
C(14) C(15) C(16) H(13) 178.6(3) no
H(12) C(15) C(16) C(17) 178.9(3) no
H(12) C(15) C(16) H(13) -1.9(4) no
C(15) C(16) C(17) C(18) 0.6(3) yes
C(15) C(16) C(17) H(14) -178.6(2) no
H(13) C(16) C(17) C(18) -178.6(2) no
H(13) C(16) C(17) H(14) 2.2(4) no
C(16) C(17) C(18) O(4) 177.7(2) yes
C(16) C(17) C(18) C(13) 0.1(3) yes
H(14) C(17) C(18) O(4) -3.1(3) no
H(14) C(17) C(18) C(13) 179.3(2) no

loop_
_cod_related_entry_id
_cod_related_entry_database
_cod_related_entry_code
1 ChemSpider 9429904
